data_4509669
loop_
_publ_author_name
'Su, Zhi'
'Bai, Zheng-Shuai'
'Fan, Jian'
'Xu, Jing'
'Sun, Wei-Yin'

_publ_section_title
;
 Synthesis and Characterization of 3d-3d Homo- and Heterometallic
 Coordination Polymers with Mixed Ligands
;
_journal_issue 12
_journal_name_full 'Crystal Growth &amp; Design'
_journal_page_first 5190
_journal_paper_doi 10.1021/cg900613p
_journal_volume 9
_journal_year 2009
_chemical_formula_moiety 'C22 H14 Cd Co N4 O9'
_chemical_formula_sum 'C22 H14 Cd Co N4 O9'
_chemical_formula_weight 649.70
_chemical_name_systematic
; 
 ? 
;
_space_group_IT_number 2
_symmetry_cell_setting triclinic
_symmetry_space_group_name_Hall '-P 1'
_symmetry_space_group_name_H-M 'P -1'
_atom_sites_solution_hydrogens geom
_atom_sites_solution_primary direct
_atom_sites_solution_secondary difmap
_audit_creation_method SHELXL-97
_cell_angle_alpha 100.010(4)
_cell_angle_beta 102.604(4)
_cell_angle_gamma 110.800(3)
_cell_formula_units_Z 2
_cell_length_a 8.827(2)
_cell_length_b 9.906(3)
_cell_length_c 13.939(4)
_cell_measurement_reflns_used 3110
_cell_measurement_temperature 293(2)
_cell_measurement_theta_max 28.38
_cell_measurement_theta_min 2.29
_cell_volume 1068.9(5)
_computing_structure_refinement 'SHELXL-97 (Sheldrick, 1997)'
_computing_structure_solution 'SHELXS-97 (Sheldrick, 1990)'
_diffrn_ambient_temperature 293(2)
_diffrn_measured_fraction_theta_full 0.984
_diffrn_measured_fraction_theta_max 0.984
_diffrn_radiation_monochromator graphite
_diffrn_radiation_source 'fine-focus sealed tube'
_diffrn_radiation_type MoK\a
_diffrn_radiation_wavelength 0.71073
_diffrn_reflns_av_R_equivalents 0.1139
_diffrn_reflns_av_sigmaI/netI 0.0851
_diffrn_reflns_limit_h_max 10
_diffrn_reflns_limit_h_min -10
_diffrn_reflns_limit_k_max 11
_diffrn_reflns_limit_k_min -11
_diffrn_reflns_limit_l_max 16
_diffrn_reflns_limit_l_min -7
_diffrn_reflns_number 5334
_diffrn_reflns_theta_full 25.10
_diffrn_reflns_theta_max 25.10
_diffrn_reflns_theta_min 1.56
_exptl_absorpt_coefficient_mu 1.838
_exptl_absorpt_correction_T_max 0.8096
_exptl_absorpt_correction_T_min 0.7101
_exptl_absorpt_correction_type multi-scan
_exptl_absorpt_process_details sadabs,Bruker(2000)
_exptl_crystal_colour black
_exptl_crystal_density_diffrn 2.019
_exptl_crystal_density_method 'not measured'
_exptl_crystal_description block
_exptl_crystal_F_000 642
_exptl_crystal_size_max 0.20
_exptl_crystal_size_mid 0.15
_exptl_crystal_size_min 0.12
_refine_diff_density_max 3.156
_refine_diff_density_min -2.437
_refine_diff_density_rms 0.252
_refine_ls_extinction_method none
_refine_ls_goodness_of_fit_ref 1.039
_refine_ls_hydrogen_treatment mixed
_refine_ls_matrix_type full
_refine_ls_number_parameters 340
_refine_ls_number_reflns 3760
_refine_ls_number_restraints 3
_refine_ls_restrained_S_all 1.038
_refine_ls_R_factor_all 0.0710
_refine_ls_R_factor_gt 0.0633
_refine_ls_shift/su_max 0.001
_refine_ls_shift/su_mean 0.000
_refine_ls_structure_factor_coef Fsqd
_refine_ls_weighting_details 'calc w=1/[\s^2^(Fo^2^)+(0.1227P)^2^+0.0000P] where P=(Fo^2^+2Fc^2^)/3'
_refine_ls_weighting_scheme calc
_refine_ls_wR_factor_gt 0.1636
_refine_ls_wR_factor_ref 0.1687
_reflns_number_gt 3192
_reflns_number_total 3760
_reflns_threshold_expression >2sigma(I)
_cod_data_source_file cg900613psup1.cif
_cod_data_source_block 2
_cod_database_code 4509669

loop_
_symmetry_equiv_pos_as_xyz
'x, y, z'
'-x, -y, -z'

loop_
_atom_site_label
_atom_site_type_symbol
_atom_site_fract_x
_atom_site_fract_y
_atom_site_fract_z
_atom_site_U_iso_or_equiv
_atom_site_adp_type
_atom_site_occupancy
_atom_site_symmetry_multiplicity
_atom_site_calc_flag
_atom_site_refinement_flags
Cd1 Cd 0.94626(5) 0.90769(5) 0.59832(3) 0.0237(2) Uani 1 1 d .
Co1 Co -0.18536(10) -0.01937(8) 0.02591(6) 0.0215(2) Uani 1 1 d .
C1 C 0.2973(7) 0.7494(7) 0.3098(4) 0.0241(13) Uani 1 1 d .
C2 C 0.1878(8) 0.6058(7) 0.2483(5) 0.0275(14) Uani 1 1 d .
H2A H 0.2027 0.5224 0.2629 0.033 Uiso 1 1 calc R
C3 C 0.0571(8) 0.5880(7) 0.1656(5) 0.0236(13) Uani 1 1 d .
C4 C 0.0345(8) 0.7104(7) 0.1423(4) 0.0239(13) Uani 1 1 d .
H4A H -0.0527 0.6970 0.0854 0.029 Uiso 1 1 calc R
C5 C 0.1428(8) 0.8542(7) 0.2044(4) 0.0228(12) Uani 1 1 d .
C6 C 0.2746(7) 0.8756(7) 0.2892(4) 0.0233(12) Uani 1 1 d .
H6A H 0.3462 0.9715 0.3312 0.028 Uiso 1 1 calc R
C7 C 0.4002(9) 0.6641(8) 0.4591(5) 0.0371(16) Uani 1 1 d .
H7A H 0.2993 0.5853 0.4538 0.045 Uiso 1 1 calc R
C8 C 0.5511(8) 0.7059(8) 0.5275(5) 0.0356(16) Uani 1 1 d .
H8A H 0.5734 0.6597 0.5782 0.043 Uiso 1 1 calc R
C9 C 0.5890(8) 0.8581(7) 0.4333(5) 0.0249(13) Uani 1 1 d .
H9A H 0.6390 0.9354 0.4057 0.030 Uiso 1 1 calc R
C10 C -0.2201(8) 0.3973(7) 0.0367(5) 0.0292(14) Uani 1 1 d .
H10A H -0.2704 0.4608 0.0182 0.035 Uiso 1 1 calc R
C11 C -0.2877(8) 0.2463(7) 0.0033(5) 0.0280(14) Uani 1 1 d .
H11A H -0.3944 0.1871 -0.0436 0.034 Uiso 1 1 calc R
C12 C -0.0397(8) 0.3117(7) 0.1093(5) 0.0256(13) Uani 1 1 d .
H12A H 0.0570 0.3086 0.1500 0.031 Uiso 1 1 calc R
C13 C 0.1037(7) 0.9838(7) 0.1826(4) 0.0211(12) Uani 1 1 d .
C14 C 1.2011(7) 1.3880(6) 0.6771(4) 0.0214(12) Uani 1 1 d .
C15 C 1.1150(8) 1.4691(7) 0.6386(4) 0.0250(13) Uani 1 1 d .
H15A H 1.0106 1.4198 0.5877 0.030 Uiso 1 1 calc R
C16 C 1.1859(7) 1.6249(6) 0.6764(4) 0.0224(12) Uani 1 1 d .
C17 C 1.3436(8) 1.6976(7) 0.7491(5) 0.0261(13) Uani 1 1 d .
H17A H 1.3922 1.8019 0.7715 0.031 Uiso 1 1 calc R
C18 C 1.4315(8) 1.6182(7) 0.7896(5) 0.0267(13) Uani 1 1 d .
C19 C 1.3592(8) 1.4630(7) 0.7544(5) 0.0287(14) Uani 1 1 d .
H19A H 1.4151 1.4080 0.7817 0.034 Uiso 1 1 calc R
C20 C 1.1158(8) 1.2189(7) 0.6439(5) 0.0258(13) Uani 1 1 d .
C21 C 1.0867(8) 1.7148(7) 0.6438(5) 0.0269(14) Uani 1 1 d .
C22 C 1.5929(9) 1.7016(8) 0.8775(5) 0.0358(16) Uani 1 1 d .
H9 H -0.334(10) -0.010(6) 0.171(6) 0.054 Uiso 1 1 d D
H10 H -0.324(11) -0.143(4) 0.156(6) 0.054 Uiso 1 1 d D
N1 N -0.1742(7) 0.1930(6) 0.0493(4) 0.0266(11) Uani 1 1 d .
N2 N -0.0607(6) 0.4386(6) 0.1040(4) 0.0238(11) Uani 1 1 d .
N3 N 0.6695(6) 0.8283(6) 0.5118(4) 0.0267(11) Uani 1 1 d .
N4 N 0.4227(6) 0.7609(6) 0.3975(4) 0.0262(11) Uani 1 1 d .
O1 O 0.0317(5) 0.9672(5) 0.0883(3) 0.0275(10) Uani 1 1 d .
O2 O 0.1376(6) 1.0950(5) 0.2535(3) 0.0308(10) Uani 1 1 d .
O3 O 0.9983(6) 1.1513(5) 0.5603(3) 0.0308(10) Uani 1 1 d .
O4 O 1.1607(6) 1.1487(5) 0.7021(4) 0.0358(11) Uani 1 1 d .
O5 O 0.9320(6) 1.6521(5) 0.6006(4) 0.0323(10) Uani 1 1 d .
O6 O 1.1695(6) 1.8561(5) 0.6675(4) 0.0357(11) Uani 1 1 d .
O7 O 1.6710(7) 1.6357(7) 0.9160(5) 0.0628(17) Uani 1 1 d .
O8 O 1.6323(6) 1.8434(5) 0.9071(4) 0.0386(11) Uani 1 1 d .
O9 O -0.2974(6) -0.0636(6) 0.1405(4) 0.0364(11) Uani 1 1 d D

loop_
_atom_site_aniso_label
_atom_site_aniso_U_11
_atom_site_aniso_U_22
_atom_site_aniso_U_33
_atom_site_aniso_U_23
_atom_site_aniso_U_13
_atom_site_aniso_U_12
Cd1 0.0196(3) 0.0251(3) 0.0199(3) 0.00644(19) -0.00733(19) 0.0098(2)
Co1 0.0178(4) 0.0208(4) 0.0170(4) 0.0036(3) -0.0106(3) 0.0079(3)
C1 0.019(3) 0.029(3) 0.018(3) 0.006(2) -0.005(2) 0.010(3)
C2 0.024(3) 0.029(3) 0.027(3) 0.011(3) -0.003(3) 0.013(3)
C3 0.021(3) 0.025(3) 0.022(3) 0.005(2) 0.003(2) 0.009(2)
C4 0.022(3) 0.031(3) 0.017(3) 0.008(2) -0.003(2) 0.012(3)
C5 0.023(3) 0.026(3) 0.020(3) 0.010(2) -0.001(2) 0.013(3)
C6 0.020(3) 0.026(3) 0.018(3) 0.004(2) -0.005(2) 0.009(2)
C7 0.024(3) 0.039(4) 0.037(4) 0.020(3) -0.008(3) 0.006(3)
C8 0.024(3) 0.041(4) 0.031(4) 0.020(3) -0.009(3) 0.007(3)
C9 0.018(3) 0.029(3) 0.025(3) 0.009(3) -0.002(2) 0.010(3)
C10 0.022(3) 0.035(3) 0.028(3) 0.010(3) -0.002(3) 0.014(3)
C11 0.016(3) 0.033(3) 0.028(3) 0.006(3) -0.006(3) 0.010(3)
C12 0.023(3) 0.028(3) 0.025(3) 0.009(3) -0.002(3) 0.013(3)
C13 0.017(3) 0.027(3) 0.020(3) 0.012(2) -0.003(2) 0.012(2)
C14 0.021(3) 0.022(3) 0.020(3) 0.006(2) 0.001(2) 0.011(2)
C15 0.024(3) 0.028(3) 0.020(3) 0.006(2) -0.001(3) 0.012(3)
C16 0.020(3) 0.024(3) 0.021(3) 0.009(2) -0.002(2) 0.011(2)
C17 0.027(3) 0.024(3) 0.028(3) 0.007(3) 0.002(3) 0.015(3)
C18 0.020(3) 0.029(3) 0.026(3) 0.007(3) -0.003(3) 0.011(3)
C19 0.029(3) 0.031(3) 0.026(3) 0.010(3) 0.000(3) 0.016(3)
C20 0.027(3) 0.031(3) 0.025(3) 0.012(3) 0.010(3) 0.015(3)
C21 0.029(3) 0.032(3) 0.020(3) 0.009(3) -0.001(3) 0.018(3)
C22 0.028(3) 0.040(4) 0.032(4) 0.008(3) 0.000(3) 0.012(3)
N1 0.022(3) 0.029(3) 0.024(3) 0.007(2) -0.002(2) 0.011(2)
N2 0.017(2) 0.027(3) 0.021(3) 0.005(2) -0.005(2) 0.008(2)
N3 0.015(2) 0.035(3) 0.021(3) 0.008(2) -0.011(2) 0.009(2)
N4 0.020(3) 0.027(3) 0.027(3) 0.010(2) -0.004(2) 0.009(2)
O1 0.028(2) 0.037(2) 0.015(2) 0.0090(18) -0.0053(18) 0.017(2)
O2 0.038(3) 0.027(2) 0.026(2) 0.0074(19) 0.001(2) 0.016(2)
O3 0.029(2) 0.022(2) 0.029(2) 0.0020(18) -0.001(2) 0.0051(19)
O4 0.041(3) 0.028(2) 0.040(3) 0.017(2) 0.004(2) 0.018(2)
O5 0.024(2) 0.033(2) 0.036(3) 0.011(2) -0.004(2) 0.014(2)
O6 0.038(3) 0.025(2) 0.038(3) 0.009(2) -0.006(2) 0.016(2)
O7 0.039(3) 0.061(4) 0.064(4) 0.014(3) -0.029(3) 0.021(3)
O8 0.028(2) 0.038(3) 0.029(2) -0.001(2) -0.008(2) 0.005(2)
O9 0.029(3) 0.046(3) 0.030(3) 0.014(2) 0.000(2) 0.014(2)

loop_
_atom_type_symbol
_atom_type_description
_atom_type_scat_dispersion_real
_atom_type_scat_dispersion_imag
_atom_type_scat_source
C C 0.0033 0.0016 'International Tables Vol C Tables 4.2.6.8 and 6.1.1.4'
H H 0.0000 0.0000 'International Tables Vol C Tables 4.2.6.8 and 6.1.1.4'
N N 0.0061 0.0033 'International Tables Vol C Tables 4.2.6.8 and 6.1.1.4'
O O 0.0106 0.0060 'International Tables Vol C Tables 4.2.6.8 and 6.1.1.4'
Co Co 0.3494 0.9721 'International Tables Vol C Tables 4.2.6.8 and 6.1.1.4'
Cd Cd -0.8075 1.2024 'International Tables Vol C Tables 4.2.6.8 and 6.1.1.4'

loop_
_geom_angle_atom_site_label_1
_geom_angle_atom_site_label_2
_geom_angle_atom_site_label_3
_geom_angle
_geom_angle_site_symmetry_1
_geom_angle_site_symmetry_3
N3 Cd1 O6 149.96(18) . 1_545
N3 Cd1 O2 86.84(18) . 2_676
O6 Cd1 O2 91.24(17) 1_545 2_676
N3 Cd1 O3 89.07(17) . 2_776
O6 Cd1 O3 85.99(17) 1_545 2_776
O2 Cd1 O3 166.72(15) 2_676 2_776
N3 Cd1 O4 132.90(18) . .
O6 Cd1 O4 76.33(16) 1_545 .
O2 Cd1 O4 82.85(17) 2_676 .
O3 Cd1 O4 109.00(16) 2_776 .
N3 Cd1 O3 88.83(17) . .
O6 Cd1 O3 119.65(16) 1_545 .
O2 Cd1 O3 110.50(15) 2_676 .
O3 Cd1 O3 82.02(15) 2_776 .
O4 Cd1 O3 53.30(15) . .
N3 Cd1 O5 95.25(17) . 1_545
O6 Cd1 O5 54.74(16) 1_545 1_545
O2 Cd1 O5 84.80(16) 2_676 1_545
O3 Cd1 O5 83.00(15) 2_776 1_545
O4 Cd1 O5 129.07(15) . 1_545
O3 Cd1 O5 164.40(16) . 1_545
N3 Cd1 C21 122.23(19) . 1_545
O6 Cd1 C21 27.74(18) 1_545 1_545
O2 Cd1 C21 88.36(17) 2_676 1_545
O3 Cd1 C21 83.15(17) 2_776 1_545
O4 Cd1 C21 103.33(18) . 1_545
O3 Cd1 C21 145.20(18) . 1_545
O5 Cd1 C21 27.01(18) 1_545 1_545
O8 Co1 O1 127.7(2) 1_334 1_545
O8 Co1 N1 112.2(2) 1_334 .
O1 Co1 N1 114.9(2) 1_545 .
O8 Co1 O9 100.5(2) 1_334 .
O1 Co1 O9 97.97(18) 1_545 .
N1 Co1 O9 93.6(2) . .
O8 Co1 O1 84.77(18) 1_334 2_565
O1 Co1 O1 75.50(17) 1_545 2_565
N1 Co1 O1 88.05(19) . 2_565
O9 Co1 O1 173.33(17) . 2_565
C2 C1 C6 120.7(5) . .
C2 C1 N4 117.1(5) . .
C6 C1 N4 122.0(5) . .
C3 C2 C1 119.4(6) . .
C3 C2 H2A 120.3 . .
C1 C2 H2A 120.3 . .
C2 C3 C4 121.0(6) . .
C2 C3 N2 119.5(5) . .
C4 C3 N2 119.5(5) . .
C3 C4 C5 119.7(5) . .
C3 C4 H4A 120.2 . .
C5 C4 H4A 120.2 . .
C4 C5 C6 120.6(5) . .
C4 C5 C13 118.1(5) . .
C6 C5 C13 121.0(5) . .
C5 C6 C1 118.6(5) . .
C5 C6 H6A 120.7 . .
C1 C6 H6A 120.7 . .
C8 C7 N4 106.6(6) . .
C8 C7 H7A 126.7 . .
N4 C7 H7A 126.7 . .
C7 C8 N3 109.7(6) . .
C7 C8 H8A 125.1 . .
N3 C8 H8A 125.1 . .
N3 C9 N4 110.8(5) . .
N3 C9 H9A 124.6 . .
N4 C9 H9A 124.6 . .
C11 C10 N2 106.0(6) . .
C11 C10 H10A 127.0 . .
N2 C10 H10A 127.0 . .
C10 C11 N1 109.6(5) . .
C10 C11 H11A 125.2 . .
N1 C11 H11A 125.2 . .
N1 C12 N2 110.9(5) . .
N1 C12 H12A 124.6 . .
N2 C12 H12A 124.6 . .
O2 C13 O1 124.6(5) . .
O2 C13 C5 120.3(5) . .
O1 C13 C5 115.1(5) . .
C15 C14 C19 120.1(5) . .
C15 C14 C20 119.2(5) . .
C19 C14 C20 120.4(5) . .
C14 C15 C16 119.5(6) . .
C14 C15 H15A 120.2 . .
C16 C15 H15A 120.2 . .
C17 C16 C15 119.9(5) . .
C17 C16 C21 119.4(5) . .
C15 C16 C21 120.6(5) . .
C16 C17 C18 121.5(6) . .
C16 C17 H17A 119.3 . .
C18 C17 H17A 119.3 . .
C19 C18 C17 118.8(6) . .
C19 C18 C22 121.7(6) . .
C17 C18 C22 119.2(6) . .
C18 C19 C14 120.2(6) . .
C18 C19 H19A 119.9 . .
C14 C19 H19A 119.9 . .
O4 C20 O3 121.3(6) . .
O4 C20 C14 118.5(6) . .
O3 C20 C14 120.2(5) . .
O5 C21 O6 122.9(6) . .
O5 C21 C16 120.6(6) . .
O6 C21 C16 116.5(5) . .
O5 C21 Cd1 66.7(4) . 1_565
O6 C21 Cd1 56.2(3) . 1_565
C16 C21 Cd1 172.7(4) . 1_565
O7 C22 O8 125.5(7) . .
O7 C22 C18 121.0(6) . .
O8 C22 C18 113.4(6) . .
C12 N1 C11 106.1(5) . .
C12 N1 Co1 123.2(4) . .
C11 N1 Co1 130.4(4) . .
C12 N2 C10 107.4(5) . .
C12 N2 C3 125.2(5) . .
C10 N2 C3 127.2(5) . .
C9 N3 C8 106.4(5) . .
C9 N3 Cd1 133.4(4) . .
C8 N3 Cd1 119.2(4) . .
C9 N4 C7 106.5(5) . .
C9 N4 C1 127.9(5) . .
C7 N4 C1 125.4(5) . .
C13 O1 Co1 128.7(4) . 1_565
C13 O1 Co1 122.2(4) . 2_565
Co1 O1 Co1 104.50(17) 1_565 2_565
C13 O2 Cd1 126.2(4) . 2_676
C20 O3 Cd1 122.4(4) . 2_776
C20 O3 Cd1 91.0(4) . .
Cd1 O3 Cd1 97.98(15) 2_776 .
C20 O4 Cd1 94.4(4) . .
C21 O5 Cd1 86.3(4) . 1_565
C21 O6 Cd1 96.1(4) . 1_565
C22 O8 Co1 124.8(5) . 1_776
Co1 O9 H9 125(5) . .
Co1 O9 H10 124(5) . .
H9 O9 H10 110.0(19) . .

loop_
_geom_bond_atom_site_label_1
_geom_bond_atom_site_label_2
_geom_bond_distance
_geom_bond_site_symmetry_2
Cd1 N3 2.250(5) .
Cd1 O6 2.265(5) 1_545
Cd1 O2 2.342(5) 2_676
Cd1 O3 2.386(5) 2_776
Cd1 O4 2.402(5) .
Cd1 O3 2.465(4) .
Cd1 O5 2.496(5) 1_545
Cd1 C21 2.711(6) 1_545
Co1 O8 1.919(4) 1_334
Co1 O1 1.985(4) 1_545
Co1 N1 2.035(5) .
Co1 O9 2.085(5) .
Co1 O1 2.317(4) 2_565
C1 C2 1.390(9) .
C1 C6 1.401(8) .
C1 N4 1.416(7) .
C2 C3 1.376(9) .
C2 H2A 0.9300 .
C3 C4 1.377(9) .
C3 N2 1.443(8) .
C4 C5 1.391(9) .
C4 H4A 0.9300 .
C5 C6 1.391(8) .
C5 C13 1.505(8) .
C6 H6A 0.9300 .
C7 C8 1.331(9) .
C7 N4 1.387(8) .
C7 H7A 0.9300 .
C8 N3 1.379(8) .
C8 H8A 0.9300 .
C9 N3 1.308(8) .
C9 N4 1.356(8) .
C9 H9A 0.9300 .
C10 C11 1.346(9) .
C10 N2 1.382(8) .
C10 H10A 0.9300 .
C11 N1 1.382(8) .
C11 H11A 0.9300 .
C12 N1 1.313(8) .
C12 N2 1.346(8) .
C12 H12A 0.9300 .
C13 O2 1.239(7) .
C13 O1 1.283(7) .
C14 C15 1.385(8) .
C14 C19 1.410(9) .
C14 C20 1.506(9) .
C15 C16 1.392(8) .
C15 H15A 0.9300 .
C16 C17 1.379(9) .
C16 C21 1.513(8) .
C17 C18 1.391(8) .
C17 H17A 0.9300 .
C18 C19 1.384(9) .
C18 C22 1.504(9) .
C19 H19A 0.9300 .
C20 O4 1.244(8) .
C20 O3 1.262(8) .
C21 O5 1.234(8) .
C21 O6 1.269(8) .
C21 Cd1 2.711(6) 1_565
C22 O7 1.212(9) .
C22 O8 1.286(9) .
O1 Co1 1.985(4) 1_565
O1 Co1 2.317(4) 2_565
O2 Cd1 2.342(5) 2_676
O3 Cd1 2.386(5) 2_776
O5 Cd1 2.496(5) 1_565
O6 Cd1 2.265(5) 1_565
O8 Co1 1.919(4) 1_776
O9 H9 0.820(10) .
O9 H10 0.818(10) .

loop_
_geom_torsion_atom_site_label_1
_geom_torsion_atom_site_label_2
_geom_torsion_atom_site_label_3
_geom_torsion_atom_site_label_4
_geom_torsion
_geom_torsion_site_symmetry_1
_geom_torsion_site_symmetry_4
C6 C1 C2 C3 0.7(9) . .
N4 C1 C2 C3 176.1(6) . .
C1 C2 C3 C4 0.8(9) . .
C1 C2 C3 N2 -177.6(5) . .
C2 C3 C4 C5 -1.5(9) . .
N2 C3 C4 C5 176.9(5) . .
C3 C4 C5 C6 0.6(9) . .
C3 C4 C5 C13 -174.0(5) . .
C4 C5 C6 C1 0.9(9) . .
C13 C5 C6 C1 175.3(5) . .
C2 C1 C6 C5 -1.5(9) . .
N4 C1 C6 C5 -176.6(6) . .
N4 C7 C8 N3 0.6(9) . .
N2 C10 C11 N1 0.6(7) . .
C4 C5 C13 O2 147.0(6) . .
C6 C5 C13 O2 -27.6(9) . .
C4 C5 C13 O1 -31.6(8) . .
C6 C5 C13 O1 153.8(6) . .
C19 C14 C15 C16 0.2(9) . .
C20 C14 C15 C16 173.7(5) . .
C14 C15 C16 C17 2.3(9) . .
C14 C15 C16 C21 -173.6(6) . .
C15 C16 C17 C18 -3.0(9) . .
C21 C16 C17 C18 172.9(6) . .
C16 C17 C18 C19 1.2(10) . .
C16 C17 C18 C22 -172.8(6) . .
C17 C18 C19 C14 1.4(9) . .
C22 C18 C19 C14 175.1(6) . .
C15 C14 C19 C18 -2.1(9) . .
C20 C14 C19 C18 -175.5(5) . .
C15 C14 C20 O4 -154.4(6) . .
C19 C14 C20 O4 19.1(9) . .
C15 C14 C20 O3 23.6(9) . .
C19 C14 C20 O3 -162.9(6) . .
C17 C16 C21 O5 -161.1(6) . .
C15 C16 C21 O5 14.9(9) . .
C17 C16 C21 O6 15.7(9) . .
C15 C16 C21 O6 -168.4(6) . .
C17 C16 C21 Cd1 12(4) . 1_565
C15 C16 C21 Cd1 -172(3) . 1_565
C19 C18 C22 O7 4.8(11) . .
C17 C18 C22 O7 178.6(7) . .
C19 C18 C22 O8 -173.1(6) . .
C17 C18 C22 O8 0.6(9) . .
N2 C12 N1 C11 -0.2(7) . .
N2 C12 N1 Co1 174.6(4) . .
C10 C11 N1 C12 -0.3(7) . .
C10 C11 N1 Co1 -174.5(4) . .
O8 Co1 N1 C12 -163.1(5) 1_334 .
O1 Co1 N1 C12 -6.6(6) 1_545 .
O9 Co1 N1 C12 94.0(5) . .
O1 Co1 N1 C12 -79.6(5) 2_565 .
O8 Co1 N1 C11 10.2(6) 1_334 .
O1 Co1 N1 C11 166.8(5) 1_545 .
O9 Co1 N1 C11 -92.7(6) . .
O1 Co1 N1 C11 93.7(6) 2_565 .
N1 C12 N2 C10 0.5(7) . .
N1 C12 N2 C3 175.2(5) . .
C11 C10 N2 C12 -0.7(7) . .
C11 C10 N2 C3 -175.2(5) . .
C2 C3 N2 C12 -11.6(9) . .
C4 C3 N2 C12 170.0(6) . .
C2 C3 N2 C10 162.0(6) . .
C4 C3 N2 C10 -16.4(9) . .
N4 C9 N3 C8 0.4(7) . .
N4 C9 N3 Cd1 168.8(4) . .
C7 C8 N3 C9 -0.7(8) . .
C7 C8 N3 Cd1 -171.0(5) . .
O6 Cd1 N3 C9 -130.8(6) 1_545 .
O2 Cd1 N3 C9 142.2(6) 2_676 .
O3 Cd1 N3 C9 -50.5(6) 2_776 .
O4 Cd1 N3 C9 65.0(7) . .
O3 Cd1 N3 C9 31.6(6) . .
O5 Cd1 N3 C9 -133.4(6) 1_545 .
C21 Cd1 N3 C9 -131.8(6) 1_545 .
O6 Cd1 N3 C8 36.4(7) 1_545 .
O2 Cd1 N3 C8 -50.6(5) 2_676 .
O3 Cd1 N3 C8 116.7(5) 2_776 .
O4 Cd1 N3 C8 -127.8(5) . .
O3 Cd1 N3 C8 -161.2(5) . .
O5 Cd1 N3 C8 33.8(5) 1_545 .
C21 Cd1 N3 C8 35.4(6) 1_545 .
N3 C9 N4 C7 0.0(8) . .
N3 C9 N4 C1 -175.2(6) . .
C8 C7 N4 C9 -0.4(8) . .
C8 C7 N4 C1 174.9(6) . .
C2 C1 N4 C9 137.1(6) . .
C6 C1 N4 C9 -47.6(9) . .
C2 C1 N4 C7 -37.2(9) . .
C6 C1 N4 C7 138.1(7) . .
O2 C13 O1 Co1 -53.8(8) . 1_565
C5 C13 O1 Co1 124.7(5) . 1_565
O2 C13 O1 Co1 98.2(6) . 2_565
C5 C13 O1 Co1 -83.2(6) . 2_565
O1 C13 O2 Cd1 125.4(5) . 2_676
C5 C13 O2 Cd1 -53.0(7) . 2_676
O4 C20 O3 Cd1 -96.6(6) . 2_776
C14 C20 O3 Cd1 85.5(6) . 2_776
O4 C20 O3 Cd1 3.5(6) . .
C14 C20 O3 Cd1 -174.4(5) . .
N3 Cd1 O3 C20 147.9(4) . .
O6 Cd1 O3 C20 -42.2(4) 1_545 .
O2 Cd1 O3 C20 61.7(4) 2_676 .
O3 Cd1 O3 C20 -122.9(4) 2_776 .
O4 Cd1 O3 C20 -1.9(3) . .
O5 Cd1 O3 C20 -106.6(6) 1_545 .
C21 Cd1 O3 C20 -57.3(5) 1_545 .
N3 Cd1 O3 Cd1 -89.23(18) . 2_776
O6 Cd1 O3 Cd1 80.7(2) 1_545 2_776
O2 Cd1 O3 Cd1 -175.42(14) 2_676 2_776
O3 Cd1 O3 Cd1 0.0 2_776 2_776
O4 Cd1 O3 Cd1 121.0(2) . 2_776
O5 Cd1 O3 Cd1 16.3(6) 1_545 2_776
C21 Cd1 O3 Cd1 65.6(3) 1_545 2_776
O3 C20 O4 Cd1 -3.6(6) . .
C14 C20 O4 Cd1 174.4(5) . .
N3 Cd1 O4 C20 -41.4(5) . .
O6 Cd1 O4 C20 146.7(4) 1_545 .
O2 Cd1 O4 C20 -120.3(4) 2_676 .
O3 Cd1 O4 C20 65.9(4) 2_776 .
O3 Cd1 O4 C20 2.0(3) . .
O5 Cd1 O4 C20 162.4(4) 1_545 .
C21 Cd1 O4 C20 153.1(4) 1_545 .
O6 C21 O5 Cd1 2.4(6) . 1_565
C16 C21 O5 Cd1 179.0(5) . 1_565
O5 C21 O6 Cd1 -2.7(7) . 1_565
C16 C21 O6 Cd1 -179.4(4) . 1_565
O7 C22 O8 Co1 -5.0(11) . 1_776
C18 C22 O8 Co1 172.8(4) . 1_776
